data_8106658
loop_
_publ_author_name
'Su, Qiong'
'Wang, Yan-Bin'

_publ_section_title
;
 Crystal structure of
 bis(pyridine)-bis(2-formyl-4,6-dichlorophenolato)cobalt(II),
 C24H16Cl4CoN2O4
;
_journal_issue 5
_journal_name_full 'Zeitschrift f\"ur Kristallographie - New Crystal Structures'
_journal_page_first 729
_journal_page_last 730
_journal_paper_doi 10.1515/ncrs-2016-0386
_journal_volume 232
_journal_year 2017
_chemical_formula_moiety 'C24 H16 Cl4 Co N2 O4'
_chemical_formula_sum 'C24 H16 Cl4 Co N2 O4'
_chemical_formula_weight 597.12
_space_group_crystal_system triclinic
_space_group_IT_number 2
_space_group_name_Hall '-P 1'
_space_group_name_H-M_alt 'P -1'
_atom_sites_solution_hydrogens geom
_atom_sites_solution_primary direct
_atom_sites_solution_secondary difmap
_cell_angle_alpha 115.198(12)
_cell_angle_beta 101.596(11)
_cell_angle_gamma 96.518(12)
_cell_formula_units_Z 2
_cell_length_a 8.6148(13)
_cell_length_b 12.2201(16)
_cell_length_c 13.4807(16)
_cell_measurement_reflns_used 1582
_cell_measurement_temperature 173.00(10)
_cell_measurement_theta_max 24.2040
_cell_measurement_theta_min 3.6640
_cell_volume 1225.8(3)
_computing_cell_refinement
;
CrysAlisPro, Agilent Technologies,
Version 1.171.36.28 (release 01-02-2013 CrysAlis171 .NET)
(compiled Feb  1 2013,16:14:44)
;
_computing_data_collection
;
CrysAlisPro, Agilent Technologies,
Version 1.171.36.28 (release 01-02-2013 CrysAlis171 .NET)
(compiled Feb  1 2013,16:14:44)
;
_computing_data_reduction
;
CrysAlisPro, Agilent Technologies,
Version 1.171.36.28 (release 01-02-2013 CrysAlis171 .NET)
(compiled Feb  1 2013,16:14:44)
;
_computing_molecular_graphics 'Olex2 (Dolomanov et al., 2009)'
_computing_publication_material 'Olex2 (Dolomanov et al., 2009)'
_computing_structure_refinement 'ShelXL (Sheldrick, 2008)'
_computing_structure_solution 'ShelXS (Sheldrick, 2008)'
_diffrn_ambient_temperature 173.00(10)
_diffrn_detector_area_resol_mean 16.0733
_diffrn_measured_fraction_theta_full 0.997
_diffrn_measured_fraction_theta_max 0.998
_diffrn_measurement_details
;
#__ type_ start__ end____ width___ exp.time_
  1 omega   -7.00   23.00   1.5000    1.5000
omega____ theta____ kappa____ phi______ frames
    -      -16.1227  -99.0000    0.0000 20

#__ type_ start__ end____ width___ exp.time_
  2 omega  -18.00   24.00   1.5000    1.5000
omega____ theta____ kappa____ phi______ frames
    -      -16.1227  -99.0000 -120.0000 28

#__ type_ start__ end____ width___ exp.time_
  3 omega  -52.00   23.00   1.5000    1.5000
omega____ theta____ kappa____ phi______ frames
    -       20.7321  -19.0000 -150.0000 50

#__ type_ start__ end____ width___ exp.time_
  4 omega  -46.00   42.50   1.5000    1.5000
omega____ theta____ kappa____ phi______ frames
    -       20.7321  -57.0000  -30.0000 59

#__ type_ start__ end____ width___ exp.time_
  5 omega  -41.00   37.00   1.5000    1.5000
omega____ theta____ kappa____ phi______ frames
    -       20.7321  -57.0000   90.0000 52

#__ type_ start__ end____ width___ exp.time_
  6 omega  -18.00   48.00   1.5000    1.5000
omega____ theta____ kappa____ phi______ frames
    -       20.7321  -99.0000 -150.0000 44
;
_diffrn_measurement_device_type 'SuperNova, Dual, Cu at zero, Eos'
_diffrn_measurement_method '\w scans'
_diffrn_orient_matrix_UB_11 0.0833164000
_diffrn_orient_matrix_UB_12 -0.0013974000
_diffrn_orient_matrix_UB_13 0.0056910000
_diffrn_orient_matrix_UB_21 -0.0068233000
_diffrn_orient_matrix_UB_22 -0.0391204000
_diffrn_orient_matrix_UB_23 0.0262412000
_diffrn_orient_matrix_UB_31 -0.0212530000
_diffrn_orient_matrix_UB_32 -0.0529263000
_diffrn_orient_matrix_UB_33 -0.0542415000
_diffrn_radiation_monochromator mirror
_diffrn_radiation_type MoK\a
_diffrn_radiation_wavelength 0.71073
_diffrn_reflns_av_R_equivalents 0.0439
_diffrn_reflns_av_unetI/netI 0.0910
_diffrn_reflns_limit_h_max 10
_diffrn_reflns_limit_h_min -10
_diffrn_reflns_limit_k_max 15
_diffrn_reflns_limit_k_min -15
_diffrn_reflns_limit_l_max 16
_diffrn_reflns_limit_l_min -16
_diffrn_reflns_number 8572
_diffrn_reflns_theta_full 25.50
_diffrn_reflns_theta_max 26.02
_diffrn_reflns_theta_min 3.40
_diffrn_source 'SuperNova (Mo) X-ray Source'
_exptl_absorpt_coefficient_mu 1.171
_exptl_absorpt_correction_T_max 1.00000
_exptl_absorpt_correction_T_min 0.77656
_exptl_absorpt_correction_type multi-scan
_exptl_absorpt_process_details
;
CrysAlisPro, Agilent Technologies,
Version 1.171.36.28 (release 01-02-2013 CrysAlis171 .NET)
(compiled Feb  1 2013,16:14:44)
Empirical absorption correction using spherical harmonics,
 implemented in SCALE3 ABSPACK scaling algorithm.
;
_exptl_crystal_colour 'clear light violet'
_exptl_crystal_colour_lustre clear
_exptl_crystal_colour_modifier light
_exptl_crystal_colour_primary violet
_exptl_crystal_density_diffrn 1.618
_exptl_crystal_density_method 'not measured'
_exptl_crystal_description block
_exptl_crystal_F_000 602
_exptl_crystal_size_max 0.25
_exptl_crystal_size_mid 0.23
_exptl_crystal_size_min 0.21
_refine_diff_density_max 0.537
_refine_diff_density_min -0.601
_refine_diff_density_rms 0.087
_refine_ls_extinction_method none
_refine_ls_goodness_of_fit_ref 1.045
_refine_ls_hydrogen_treatment constr
_refine_ls_matrix_type full
_refine_ls_number_parameters 316
_refine_ls_number_reflns 4822
_refine_ls_number_restraints 0
_refine_ls_restrained_S_all 1.045
_refine_ls_R_factor_all 0.0859
_refine_ls_R_factor_gt 0.0524
_refine_ls_shift/su_max 0.000
_refine_ls_shift/su_mean 0.000
_refine_ls_structure_factor_coef Fsqd
_refine_ls_weighting_details 'calc w=1/[\s^2^(Fo^2^)+(0.0259P)^2^+0.0000P] where P=(Fo^2^+2Fc^2^)/3'
_refine_ls_weighting_scheme calc
_refine_ls_wR_factor_gt 0.0874
_refine_ls_wR_factor_ref 0.1109
_reflns_number_gt 3276
_reflns_number_total 4822
_reflns_threshold_expression >2sigma(I)
_cod_data_source_file suppl_ncrs-2016-0386_suppl.cif
_cod_data_source_block 1
_cod_database_code 8106658
_reflns_odcompleteness_completeness 99.76
_reflns_odcompleteness_iscentric 1
_reflns_odcompleteness_theta 26.32
_olex2_refinement_description
;
1. Fixed Uiso
 At 1.2 times of:
  All C(H) groups
2.a Aromatic/amide H refined with riding coordinates:
 C15(H15), C7(H7), C5(H5), C8(H8), C19(H19), C3(H3), C12(H12), C18(H18),
 C16(H16), C24(H24), C10(H10), C22(H22), C23(H23), C17(H17), C20(H20), C21(H21)
;
_olex2_date_sample_data_collection 2015-02-02
_olex2_submission_special_instructions 'No special instructions were received'

loop_
_space_group_symop_id
_space_group_symop_operation_xyz
1 'x, y, z'
2 '-x, -y, -z'

loop_
_atom_site_label
_atom_site_type_symbol
_atom_site_fract_x
_atom_site_fract_y
_atom_site_fract_z
_atom_site_U_iso_or_equiv
_atom_site_adp_type
_atom_site_occupancy
_atom_site_calc_flag
_atom_site_disorder_assembly
_atom_site_disorder_group
_atom_site_refinement_flags_posn
Co1 Co 0.32944(7) 0.47584(4) 0.24647(4) 0.02622(16) Uani 1 d . . .
Cl4 Cl 0.19575(14) 0.13685(9) -0.13505(8) 0.0397(3) Uani 1 d . . .
Cl1 Cl 0.39082(16) 0.79832(9) 0.62842(8) 0.0492(3) Uani 1 d . . .
Cl2 Cl 0.86342(15) 1.09512(9) 0.59419(10) 0.0528(3) Uani 1 d . . .
Cl3 Cl 0.78793(17) 0.03394(10) -0.06078(10) 0.0600(4) Uani 1 d . . .
O4 O 0.3144(3) 0.3253(2) 0.10052(19) 0.0306(7) Uani 1 d . . .
O1 O 0.3618(3) 0.6353(2) 0.38993(18) 0.0265(6) Uani 1 d . . .
O2 O 0.4366(3) 0.5898(2) 0.18370(19) 0.0306(7) Uani 1 d . . .
O3 O 0.5678(3) 0.4619(2) 0.3077(2) 0.0346(7) Uani 1 d . . .
N2 N 0.2276(4) 0.3698(3) 0.3190(2) 0.0301(8) Uani 1 d . . .
N1 N 0.0886(4) 0.4832(3) 0.1736(2) 0.0277(8) Uani 1 d . . .
C15 C 0.0240(5) 0.5759(4) 0.2328(3) 0.0373(11) Uani 1 d . . .
H15 H 0.0841 0.6336 0.3064 0.045 Uiso 1 calc . . R
C6 C 0.5571(5) 0.7703(3) 0.3643(3) 0.0240(9) Uani 1 d . . .
C7 C 0.5249(5) 0.6946(3) 0.2438(3) 0.0301(9) Uani 1 d . . .
H7 H 0.5771 0.7288 0.2061 0.036 Uiso 1 calc . . R
C5 C 0.6773(5) 0.8816(3) 0.4152(3) 0.0324(10) Uani 1 d . . .
H5 H 0.7343 0.9016 0.3712 0.039 Uiso 1 calc . . R
C14 C 0.4209(5) 0.2647(3) 0.0697(3) 0.0254(9) Uani 1 d . . .
C9 C 0.5801(5) 0.2850(3) 0.1405(3) 0.0266(9) Uani 1 d . . .
C8 C 0.6380(5) 0.3844(3) 0.2559(3) 0.0330(10) Uani 1 d . . .
H8 H 0.7425 0.3901 0.2959 0.040 Uiso 1 calc . . R
C19 C -0.0022(5) 0.3995(3) 0.0678(3) 0.0291(9) Uani 1 d . . .
H19 H 0.0392 0.3330 0.0255 0.035 Uiso 1 calc . . R
C2 C 0.5037(5) 0.8271(3) 0.5460(3) 0.0283(9) Uani 1 d . . .
C1 C 0.4686(5) 0.7362(3) 0.4293(3) 0.0240(9) Uani 1 d . . .
C13 C 0.3870(5) 0.1653(3) -0.0440(3) 0.0306(10) Uani 1 d . . .
C11 C 0.6469(6) 0.1195(3) -0.0104(3) 0.0357(10) Uani 1 d . . .
C4 C 0.7097(5) 0.9594(3) 0.5281(3) 0.0313(10) Uani 1 d . . .
C3 C 0.6222(5) 0.9339(3) 0.5943(3) 0.0327(10) Uani 1 d . . .
H3 H 0.6438 0.9891 0.6713 0.039 Uiso 1 calc . . R
C12 C 0.4947(6) 0.0964(3) -0.0827(3) 0.0357(11) Uani 1 d . . .
H12 H 0.4664 0.0337 -0.1575 0.043 Uiso 1 calc . . R
C18 C -0.1538(5) 0.4091(3) 0.0201(3) 0.0327(10) Uani 1 d . . .
H18 H -0.2128 0.3503 -0.0535 0.039 Uiso 1 calc . . R
C16 C -0.1261(6) 0.5899(4) 0.1904(4) 0.0452(12) Uani 1 d . . .
H16 H -0.1665 0.6558 0.2347 0.054 Uiso 1 calc . . R
C24 C 0.1448(6) 0.2527(3) 0.2521(3) 0.0418(11) Uani 1 d . . .
H24 H 0.1445 0.2168 0.1758 0.050 Uiso 1 calc . . R
C10 C 0.6901(5) 0.2114(3) 0.0999(3) 0.0352(10) Uani 1 d . . .
H10 H 0.7920 0.2254 0.1482 0.042 Uiso 1 calc . . R
C22 C 0.0597(6) 0.2312(4) 0.3980(4) 0.0465(13) Uani 1 d . . .
H22 H 0.0013 0.1860 0.4246 0.056 Uiso 1 calc . . R
C23 C 0.0604(6) 0.1820(4) 0.2882(4) 0.0508(13) Uani 1 d . . .
H23 H 0.0043 0.1009 0.2373 0.061 Uiso 1 calc . . R
C17 C -0.2173(5) 0.5059(4) 0.0817(3) 0.0421(11) Uani 1 d . . .
H17 H -0.3192 0.5145 0.0509 0.051 Uiso 1 calc . . R
C20 C 0.2281(7) 0.4136(4) 0.4261(3) 0.0648(17) Uani 1 d . . .
H20 H 0.2876 0.4939 0.4765 0.078 Uiso 1 calc . . R
C21 C 0.1461(8) 0.3485(4) 0.4691(4) 0.077(2) Uani 1 d . . .
H21 H 0.1502 0.3848 0.5460 0.093 Uiso 1 calc . . R

loop_
_atom_site_aniso_label
_atom_site_aniso_U_11
_atom_site_aniso_U_22
_atom_site_aniso_U_33
_atom_site_aniso_U_23
_atom_site_aniso_U_13
_atom_site_aniso_U_12
Co1 0.0275(3) 0.0220(3) 0.0230(3) 0.0059(2) 0.0054(2) 0.0039(2)
Cl4 0.0429(7) 0.0333(5) 0.0285(5) 0.0058(4) 0.0056(5) -0.0027(5)
Cl1 0.0668(9) 0.0381(6) 0.0314(5) 0.0051(5) 0.0241(6) -0.0038(6)
Cl2 0.0430(8) 0.0326(6) 0.0626(7) 0.0136(5) 0.0033(6) -0.0114(5)
Cl3 0.0681(10) 0.0541(7) 0.0769(8) 0.0300(7) 0.0474(7) 0.0363(7)
O4 0.0238(17) 0.0300(14) 0.0266(14) 0.0034(12) 0.0042(12) 0.0082(12)
O1 0.0282(17) 0.0213(13) 0.0243(13) 0.0061(11) 0.0086(12) 0.0000(12)
O2 0.0280(17) 0.0352(15) 0.0245(13) 0.0114(12) 0.0054(12) 0.0048(13)
O3 0.0329(19) 0.0338(15) 0.0273(14) 0.0083(12) 0.0026(13) 0.0061(14)
N2 0.029(2) 0.0237(16) 0.0299(17) 0.0110(14) 0.0000(15) -0.0009(15)
N1 0.029(2) 0.0251(16) 0.0288(16) 0.0151(14) 0.0059(15) 0.0000(15)
C15 0.031(3) 0.035(2) 0.039(2) 0.0109(19) 0.006(2) 0.011(2)
C6 0.021(2) 0.0259(19) 0.0262(19) 0.0140(16) 0.0047(17) 0.0048(17)
C7 0.026(2) 0.036(2) 0.037(2) 0.0235(19) 0.0101(19) 0.0091(19)
C5 0.027(3) 0.034(2) 0.042(2) 0.023(2) 0.010(2) 0.0068(19)
C14 0.027(2) 0.0214(19) 0.031(2) 0.0137(17) 0.0091(18) 0.0064(17)
C9 0.034(3) 0.0220(19) 0.029(2) 0.0144(17) 0.0111(18) 0.0087(18)
C8 0.033(3) 0.037(2) 0.029(2) 0.0181(19) 0.0037(19) 0.005(2)
C19 0.029(3) 0.027(2) 0.032(2) 0.0157(18) 0.0061(19) 0.0024(18)
C2 0.034(3) 0.024(2) 0.0256(19) 0.0098(17) 0.0102(18) 0.0034(18)
C1 0.022(2) 0.0182(18) 0.0263(19) 0.0075(16) 0.0032(17) 0.0006(16)
C13 0.034(3) 0.028(2) 0.029(2) 0.0119(17) 0.0132(19) 0.0023(19)
C11 0.044(3) 0.035(2) 0.045(2) 0.024(2) 0.030(2) 0.019(2)
C4 0.022(2) 0.0207(19) 0.040(2) 0.0114(18) -0.0016(19) -0.0037(17)
C3 0.036(3) 0.026(2) 0.028(2) 0.0085(17) 0.0023(19) 0.0051(19)
C12 0.053(3) 0.027(2) 0.031(2) 0.0133(18) 0.020(2) 0.007(2)
C18 0.029(3) 0.033(2) 0.033(2) 0.0190(18) -0.0002(19) -0.0029(19)
C16 0.036(3) 0.045(3) 0.054(3) 0.020(2) 0.015(2) 0.018(2)
C24 0.050(3) 0.024(2) 0.045(3) 0.009(2) 0.020(2) 0.005(2)
C10 0.035(3) 0.035(2) 0.044(2) 0.025(2) 0.013(2) 0.008(2)
C22 0.040(3) 0.049(3) 0.058(3) 0.039(2) 0.001(2) -0.005(2)
C23 0.052(4) 0.029(2) 0.067(3) 0.022(2) 0.014(3) 0.001(2)
C17 0.031(3) 0.049(3) 0.055(3) 0.034(2) 0.007(2) 0.006(2)
C20 0.088(5) 0.050(3) 0.028(2) 0.008(2) 0.005(3) -0.030(3)
C21 0.119(6) 0.056(3) 0.032(2) 0.016(2) 0.014(3) -0.043(3)

loop_
_atom_type_symbol
_atom_type_description
_atom_type_scat_dispersion_real
_atom_type_scat_dispersion_imag
_atom_type_scat_source
C C 0.0033 0.0016 'International Tables Vol C Tables 4.2.6.8 and 6.1.1.4'
H H 0.0000 0.0000 'International Tables Vol C Tables 4.2.6.8 and 6.1.1.4'
Cl Cl 0.1484 0.1585 'International Tables Vol C Tables 4.2.6.8 and 6.1.1.4'
Co Co 0.3494 0.9721 'International Tables Vol C Tables 4.2.6.8 and 6.1.1.4'
N N 0.0061 0.0033 'International Tables Vol C Tables 4.2.6.8 and 6.1.1.4'
O O 0.0106 0.0060 'International Tables Vol C Tables 4.2.6.8 and 6.1.1.4'

loop_
_geom_angle_atom_site_label_1
_geom_angle_atom_site_label_2
_geom_angle_atom_site_label_3
_geom_angle
_geom_angle_site_symmetry_1
_geom_angle_site_symmetry_3
O4 Co1 O1 174.57(11) . .
O4 Co1 O2 89.42(10) . .
O4 Co1 O3 87.46(10) . .
O4 Co1 N2 93.61(11) . .
O4 Co1 N1 89.15(11) . .
O1 Co1 O2 85.60(9) . .
O1 Co1 O3 90.03(10) . .
O1 Co1 N2 91.33(10) . .
O1 Co1 N1 93.24(11) . .
O2 Co1 N2 176.77(10) . .
O2 Co1 N1 92.46(10) . .
O3 Co1 O2 86.19(10) . .
O3 Co1 N2 92.82(11) . .
O3 Co1 N1 176.35(11) . .
N2 Co1 N1 88.71(12) . .
C14 O4 Co1 130.3(2) . .
C1 O1 Co1 128.3(2) . .
C7 O2 Co1 125.0(2) . .
C8 O3 Co1 126.5(2) . .
C24 N2 Co1 120.1(3) . .
C20 N2 Co1 124.8(3) . .
C20 N2 C24 114.9(4) . .
C15 N1 Co1 119.6(2) . .
C15 N1 C19 117.3(3) . .
C19 N1 Co1 123.1(3) . .
N1 C15 H15 118.5 . .
N1 C15 C16 123.1(4) . .
C16 C15 H15 118.5 . .
C5 C6 C7 117.0(3) . .
C5 C6 C1 121.5(3) . .
C1 C6 C7 121.4(3) . .
O2 C7 C6 128.1(4) . .
O2 C7 H7 115.9 . .
C6 C7 H7 115.9 . .
C6 C5 H5 120.0 . .
C4 C5 C6 120.0(4) . .
C4 C5 H5 120.0 . .
O4 C14 C9 125.3(3) . .
O4 C14 C13 120.7(3) . .
C9 C14 C13 113.9(3) . .
C14 C9 C8 121.6(3) . .
C10 C9 C14 121.7(3) . .
C10 C9 C8 116.7(4) . .
O3 C8 C9 128.5(4) . .
O3 C8 H8 115.7 . .
C9 C8 H8 115.7 . .
N1 C19 H19 118.8 . .
N1 C19 C18 122.3(4) . .
C18 C19 H19 118.8 . .
C1 C2 Cl1 117.7(3) . .
C3 C2 Cl1 119.4(3) . .
C3 C2 C1 122.9(3) . .
O1 C1 C6 125.0(3) . .
O1 C1 C2 120.3(3) . .
C6 C1 C2 114.6(3) . .
C14 C13 Cl4 116.2(3) . .
C12 C13 Cl4 119.9(3) . .
C12 C13 C14 123.9(4) . .
C12 C11 Cl3 120.0(3) . .
C10 C11 Cl3 119.3(4) . .
C10 C11 C12 120.6(4) . .
C5 C4 Cl2 120.8(3) . .
C5 C4 C3 121.0(3) . .
C3 C4 Cl2 118.2(3) . .
C2 C3 C4 119.8(3) . .
C2 C3 H3 120.1 . .
C4 C3 H3 120.1 . .
C13 C12 C11 119.9(4) . .
C13 C12 H12 120.1 . .
C11 C12 H12 120.1 . .
C19 C18 H18 120.2 . .
C17 C18 C19 119.5(4) . .
C17 C18 H18 120.2 . .
C15 C16 H16 120.2 . .
C15 C16 C17 119.6(4) . .
C17 C16 H16 120.2 . .
N2 C24 H24 117.8 . .
N2 C24 C23 124.4(4) . .
C23 C24 H24 117.8 . .
C9 C10 H10 120.0 . .
C11 C10 C9 120.0(4) . .
C11 C10 H10 120.0 . .
C23 C22 H22 120.9 . .
C23 C22 C21 118.2(4) . .
C21 C22 H22 120.9 . .
C24 C23 H23 120.5 . .
C22 C23 C24 119.0(4) . .
C22 C23 H23 120.5 . .
C18 C17 C16 118.1(4) . .
C18 C17 H17 121.0 . .
C16 C17 H17 121.0 . .
N2 C20 H20 117.9 . .
N2 C20 C21 124.2(4) . .
C21 C20 H20 117.9 . .
C22 C21 C20 119.2(4) . .
C22 C21 H21 120.4 . .
C20 C21 H21 120.4 . .

loop_
_geom_bond_atom_site_label_1
_geom_bond_atom_site_label_2
_geom_bond_distance
_geom_bond_site_symmetry_2
Co1 O4 2.008(2) .
Co1 O1 2.016(2) .
Co1 O2 2.130(3) .
Co1 O3 2.109(3) .
Co1 N2 2.137(3) .
Co1 N1 2.140(3) .
Cl4 C13 1.742(4) .
Cl1 C2 1.729(4) .
Cl2 C4 1.751(4) .
Cl3 C11 1.745(4) .
O4 C14 1.268(4) .
O1 C1 1.280(4) .
O2 C7 1.234(4) .
O3 C8 1.219(4) .
N2 C24 1.334(4) .
N2 C20 1.308(5) .
N1 C15 1.334(5) .
N1 C19 1.349(4) .
C15 H15 0.9300 .
C15 C16 1.366(6) .
C6 C7 1.433(5) .
C6 C5 1.412(5) .
C6 C1 1.424(5) .
C7 H7 0.9300 .
C5 H5 0.9300 .
C5 C4 1.354(5) .
C14 C9 1.432(5) .
C14 C13 1.437(5) .
C9 C8 1.444(5) .
C9 C10 1.410(5) .
C8 H8 0.9300 .
C19 H19 0.9300 .
C19 C18 1.376(5) .
C2 C1 1.431(4) .
C2 C3 1.370(5) .
C13 C12 1.356(5) .
C11 C12 1.384(6) .
C11 C10 1.369(5) .
C4 C3 1.385(5) .
C3 H3 0.9300 .
C12 H12 0.9300 .
C18 H18 0.9300 .
C18 C17 1.372(6) .
C16 H16 0.9300 .
C16 C17 1.375(5) .
C24 H24 0.9300 .
C24 C23 1.368(6) .
C10 H10 0.9300 .
C22 H22 0.9300 .
C22 C23 1.342(6) .
C22 C21 1.352(5) .
C23 H23 0.9300 .
C17 H17 0.9300 .
C20 H20 0.9300 .
C20 C21 1.377(6) .
C21 H21 0.9300 .

loop_
_geom_torsion_atom_site_label_1
_geom_torsion_atom_site_label_2
_geom_torsion_atom_site_label_3
_geom_torsion_atom_site_label_4
_geom_torsion
_geom_torsion_site_symmetry_1
_geom_torsion_site_symmetry_2
_geom_torsion_site_symmetry_3
_geom_torsion_site_symmetry_4
Co1 O4 C14 C9 6.4(6) . . . .
Co1 O4 C14 C13 -174.3(2) . . . .
Co1 O1 C1 C6 19.6(5) . . . .
Co1 O1 C1 C2 -162.4(3) . . . .
Co1 O2 C7 C6 -9.7(6) . . . .
Co1 O3 C8 C9 1.3(6) . . . .
Co1 N2 C24 C23 -172.5(4) . . . .
Co1 N2 C20 C21 172.2(5) . . . .
Co1 N1 C15 C16 177.2(3) . . . .
Co1 N1 C19 C18 -176.7(3) . . . .
Cl4 C13 C12 C11 179.7(3) . . . .
Cl1 C2 C1 O1 -2.9(5) . . . .
Cl1 C2 C1 C6 175.4(3) . . . .
Cl1 C2 C3 C4 -178.0(3) . . . .
Cl2 C4 C3 C2 -178.5(3) . . . .
Cl3 C11 C12 C13 -178.2(3) . . . .
Cl3 C11 C10 C9 177.2(3) . . . .
O4 Co1 O2 C7 -156.1(3) . . . .
O4 Co1 O3 C8 0.6(3) . . . .
O4 Co1 N2 C24 -17.8(3) . . . .
O4 Co1 N2 C20 167.9(4) . . . .
O4 Co1 N1 C15 -176.8(3) . . . .
O4 Co1 N1 C19 1.4(3) . . . .
O4 C14 C9 C8 -3.4(6) . . . .
O4 C14 C9 C10 178.7(4) . . . .
O4 C14 C13 Cl4 1.2(5) . . . .
O4 C14 C13 C12 -179.7(4) . . . .
O1 Co1 O2 C7 21.7(3) . . . .
O1 Co1 O3 C8 -174.6(3) . . . .
O1 Co1 N2 C24 164.5(3) . . . .
O1 Co1 N2 C20 -9.8(4) . . . .
O1 Co1 N1 C15 -1.7(3) . . . .
O1 Co1 N1 C19 176.5(3) . . . .
O2 Co1 O4 C14 81.8(3) . . . .
O2 Co1 O1 C1 -26.9(3) . . . .
O2 Co1 O3 C8 -89.0(3) . . . .
O2 Co1 N1 C15 -87.5(3) . . . .
O2 Co1 N1 C19 90.8(3) . . . .
O3 Co1 O4 C14 -4.4(3) . . . .
O3 Co1 O1 C1 59.3(3) . . . .
O3 Co1 O2 C7 -68.6(3) . . . .
O3 Co1 N2 C24 -105.4(3) . . . .
O3 Co1 N2 C20 80.3(4) . . . .
N2 Co1 O4 C14 -97.1(3) . . . .
N2 Co1 O1 C1 152.1(3) . . . .
N2 Co1 O3 C8 94.1(3) . . . .
N2 Co1 N1 C15 89.5(3) . . . .
N2 Co1 N1 C19 -92.3(3) . . . .
N2 C24 C23 C22 -0.4(8) . . . .
N2 C20 C21 C22 0.6(10) . . . .
N1 Co1 O4 C14 174.2(3) . . . .
N1 Co1 O1 C1 -119.1(3) . . . .
N1 Co1 O2 C7 114.8(3) . . . .
N1 Co1 N2 C24 71.3(3) . . . .
N1 Co1 N2 C20 -103.0(4) . . . .
N1 C15 C16 C17 -0.1(7) . . . .
N1 C19 C18 C17 -0.7(6) . . . .
C15 N1 C19 C18 1.5(5) . . . .
C15 C16 C17 C18 0.9(6) . . . .
C6 C5 C4 Cl2 177.6(3) . . . .
C6 C5 C4 C3 -2.5(6) . . . .
C7 C6 C5 C4 177.7(4) . . . .
C7 C6 C1 O1 4.1(6) . . . .
C7 C6 C1 C2 -174.1(3) . . . .
C5 C6 C7 O2 173.1(4) . . . .
C5 C6 C1 O1 -177.7(3) . . . .
C5 C6 C1 C2 4.1(5) . . . .
C5 C4 C3 C2 1.6(6) . . . .
C14 C9 C8 O3 -0.6(6) . . . .
C14 C9 C10 C11 1.3(5) . . . .
C14 C13 C12 C11 0.7(6) . . . .
C9 C14 C13 Cl4 -179.4(3) . . . .
C9 C14 C13 C12 -0.4(5) . . . .
C8 C9 C10 C11 -176.7(3) . . . .
C19 N1 C15 C16 -1.1(6) . . . .
C19 C18 C17 C16 -0.5(6) . . . .
C1 C6 C7 O2 -8.6(6) . . . .
C1 C6 C5 C4 -0.6(6) . . . .
C1 C2 C3 C4 2.4(6) . . . .
C13 C14 C9 C8 177.3(3) . . . .
C13 C14 C9 C10 -0.6(5) . . . .
C3 C2 C1 O1 176.6(4) . . . .
C3 C2 C1 C6 -5.1(5) . . . .
C12 C11 C10 C9 -0.9(6) . . . .
C24 N2 C20 C21 -2.4(8) . . . .
C10 C9 C8 O3 177.4(4) . . . .
C10 C11 C12 C13 -0.1(6) . . . .
C23 C22 C21 C20 1.4(9) . . . .
C20 N2 C24 C23 2.3(7) . . . .
C21 C22 C23 C24 -1.5(8) . . . .
